data_4129605
loop_
_publ_author_name
'Hatano, Manabu'
'Goto, Yuta'
'Izumiseki, Atsuto'
'Akakura, Matsujiro'
'Ishihara, Kazuaki'

_publ_section_title
;
 Boron Tribromide-Assisted Chiral Phosphoric Acid Catalyst for a Highly
 Enantioselective Diels-Alder Reaction of 1,2-Dihydropyridines.
;
_journal_issue 42
_journal_name_full 'Journal of the American Chemical Society'
_journal_page_first 13472
_journal_page_last 13475
_journal_paper_doi 10.1021/jacs.5b08693
_journal_volume 137
_journal_year 2015
_chemical_absolute_configuration (3S,3aS,5R,6R,6aR)
_chemical_formula_sum 'C9 H8 Br F3 O2'
_chemical_formula_weight 285.06
_chemical_name_common
;
(3S,3aS,5R,6R,6aR)-6-Bromo-3-(trifluoromethyl)hexahydro
-2H-3,5-methanocyclopenta[b]furan-2-one
;
_space_group_crystal_system orthorhombic
_space_group_IT_number 19
_space_group_name_Hall 'P 2ac 2ab'
_space_group_name_H-M_alt 'P 21 21 21'
_atom_sites_solution_hydrogens difmap
_audit_creation_method SHELXL-2014/6
_cell_angle_alpha 90
_cell_angle_beta 90
_cell_angle_gamma 90
_cell_formula_units_Z 4
_cell_length_a 6.365(2)
_cell_length_b 12.061(4)
_cell_length_c 12.520(4)
_cell_measurement_temperature 93(2)
_cell_volume 961.1(5)
_computing_cell_refinement 'Rigaku CrystalClear'
_computing_data_collection 'Rigaku CrystalClear'
_computing_data_reduction 'Rigaku CrystalClear'
_computing_molecular_graphics 'Rigaku CrystalStructure'
_computing_publication_material 'Rigaku CrystalStructure'
_computing_structure_refinement 'SHELXL-2014/6 (Sheldrick, 2014)'
_computing_structure_solution 'Rigaku CrystalStructure'
_diffrn_ambient_temperature 93(2)
_diffrn_measured_fraction_theta_full 0.996
_diffrn_measured_fraction_theta_max 0.996
_diffrn_measurement_device_type 'PILATUS 200K area detector'
_diffrn_measurement_method 'phi and omega scan'
_diffrn_radiation_type MoK\a
_diffrn_radiation_wavelength 0.71075
_diffrn_reflns_av_R_equivalents 0.0387
_diffrn_reflns_av_unetI/netI 0.0415
_diffrn_reflns_Laue_measured_fraction_full 0.996
_diffrn_reflns_Laue_measured_fraction_max 0.996
_diffrn_reflns_limit_h_max 8
_diffrn_reflns_limit_h_min -8
_diffrn_reflns_limit_k_max 15
_diffrn_reflns_limit_k_min -15
_diffrn_reflns_limit_l_max 14
_diffrn_reflns_limit_l_min -16
_diffrn_reflns_number 8227
_diffrn_reflns_point_group_measured_fraction_full 0.984
_diffrn_reflns_point_group_measured_fraction_max 0.982
_diffrn_reflns_theta_full 25.242
_diffrn_reflns_theta_max 27.480
_diffrn_reflns_theta_min 3.254
_exptl_absorpt_coefficient_mu 4.298
_exptl_absorpt_correction_type empirical
_exptl_absorpt_process_details 'Rigaku CrystalClear'
_exptl_crystal_colour colorless
_exptl_crystal_density_diffrn 1.970
_exptl_crystal_description prism
_exptl_crystal_F_000 560
_exptl_crystal_size_max 0.200
_exptl_crystal_size_mid 0.100
_exptl_crystal_size_min 0.100
_exptl_transmission_factor_max 1.000
_exptl_transmission_factor_min 0.854
_refine_diff_density_max 0.336
_refine_diff_density_min -0.243
_refine_diff_density_rms 0.056
_refine_ls_abs_structure_details
;
 Flack x determined using 753 quotients [(I+)-(I-)]/[(I+)+(I-)]
 (Parsons, Flack and Wagner, Acta Cryst. B69 (2013) 249-259).
;
_refine_ls_abs_structure_Flack 0.005(5)
_refine_ls_extinction_method none
_refine_ls_goodness_of_fit_ref 0.862
_refine_ls_hydrogen_treatment refall
_refine_ls_matrix_type full
_refine_ls_number_parameters 168
_refine_ls_number_reflns 2163
_refine_ls_number_restraints 0
_refine_ls_restrained_S_all 0.862
_refine_ls_R_factor_all 0.0192
_refine_ls_R_factor_gt 0.0173
_refine_ls_shift/su_max 0.000
_refine_ls_shift/su_mean 0.000
_refine_ls_structure_factor_coef Fsqd
_refine_ls_weighting_details 'w=1/[\s^2^(Fo^2^)+(0.0089P)^2^] where P=(Fo^2^+2Fc^2^)/3'
_refine_ls_weighting_scheme calc
_refine_ls_wR_factor_gt 0.0360
_refine_ls_wR_factor_ref 0.0362
_reflns_Friedel_coverage 0.675
_reflns_Friedel_fraction_full 0.967
_reflns_Friedel_fraction_max 0.961
_reflns_number_gt 1962
_reflns_number_total 2163
_reflns_threshold_expression 'I > 2\s(I)'
_cod_data_source_file ja5b08693_si_002.cif
_cod_data_source_block CrystalClear
_cod_database_code 4129605
_shelx_space_group_comment
;
The symmetry employed for this shelxl refinement is uniquely defined
by the following loop, which should always be used as a source of
symmetry information in preference to the above space-group names.
They are only intended as comments.
;
_shelx_estimated_absorpt_t_min 0.480
_shelx_estimated_absorpt_t_max 0.673
_shelxl_version_number 2014/6

loop_
_space_group_symop_operation_xyz
'x, y, z'
'-x+1/2, -y, z+1/2'
'x+1/2, -y+1/2, -z'
'-x, y+1/2, -z+1/2'

loop_
_atom_site_label
_atom_site_type_symbol
_atom_site_fract_x
_atom_site_fract_y
_atom_site_fract_z
_atom_site_U_iso_or_equiv
_atom_site_adp_type
_atom_site_occupancy
_atom_site_site_symmetry_order
_atom_site_calc_flag
Br1 Br 0.26639(4) 0.14991(2) -0.01938(2) 0.02361(8) Uani 1 1 d
F1 F -0.2049(2) -0.15821(13) 0.30933(11) 0.0251(4) Uani 1 1 d
F2 F -0.2826(3) -0.27874(12) 0.18889(12) 0.0256(4) Uani 1 1 d
F3 F -0.5107(2) -0.15602(15) 0.23595(14) 0.0316(4) Uani 1 1 d
C6 C 0.0034(4) 0.0738(2) 0.0197(2) 0.0168(5) Uani 1 1 d
H6 H -0.100(4) 0.106(2) -0.025(2) 0.010(6) Uiso 1 1 d
O2 O -0.1626(3) -0.09327(15) -0.05171(15) 0.0205(4) Uani 1 1 d
O1 O -0.4799(3) -0.15483(15) -0.00125(15) 0.0260(4) Uani 1 1 d
C8 C -0.2578(5) 0.0314(2) 0.1589(2) 0.0172(5) Uani 1 1 d
H8 H -0.289(4) 0.041(2) 0.231(2) 0.016(7) Uiso 1 1 d
C3 C -0.3059(4) -0.1715(2) 0.2159(2) 0.0202(6) Uani 1 1 d
C1 C -0.3093(4) -0.12018(19) 0.0222(2) 0.0186(6) Uani 1 1 d
C9 C 0.1060(4) -0.0049(2) 0.1852(2) 0.0177(6) Uani 1 1 d
H9 H 0.265(5) 0.007(2) 0.1711(19) 0.018(7) Uiso 1 1 d
C5 C 0.0255(4) -0.0523(2) 0.0022(2) 0.0173(6) Uani 1 1 d
H5 H 0.136(4) -0.074(2) -0.041(2) 0.014(7) Uiso 1 1 d
C7 C -0.0405(4) 0.0837(2) 0.1388(2) 0.0170(6) Uani 1 1 d
C4 C 0.0203(4) -0.0988(2) 0.1167(2) 0.0155(6) Uani 1 1 d
C2 C -0.2214(4) -0.0944(2) 0.13233(19) 0.0141(5) Uani 1 1 d
H2 H -0.034(4) 0.156(2) 0.167(2) 0.022(7) Uiso 1 1 d
H2A H 0.077(4) -0.170(3) 0.127(2) 0.021(8) Uiso 1 1 d
H2B H -0.365(4) 0.063(2) 0.123(2) 0.005(6) Uiso 1 1 d
H2C H 0.091(4) -0.017(2) 0.258(2) 0.014(7) Uiso 1 1 d

loop_
_atom_site_aniso_label
_atom_site_aniso_U_11
_atom_site_aniso_U_22
_atom_site_aniso_U_33
_atom_site_aniso_U_23
_atom_site_aniso_U_13
_atom_site_aniso_U_12
Br1 0.02410(13) 0.02112(13) 0.02560(13) 0.00304(12) 0.00225(13) -0.00559(13)
F1 0.0325(9) 0.0265(8) 0.0165(7) 0.0030(7) -0.0004(7) -0.0002(9)
F2 0.0314(10) 0.0153(7) 0.0300(8) 0.0034(6) 0.0004(9) -0.0015(8)
F3 0.0178(8) 0.0353(10) 0.0416(10) 0.0134(10) 0.0095(7) 0.0036(9)
C6 0.0152(11) 0.0168(13) 0.0183(13) 0.0021(12) -0.0041(13) -0.0025(10)
O2 0.0248(10) 0.0207(10) 0.0159(10) -0.0024(8) -0.0035(8) -0.0046(8)
O1 0.0214(9) 0.0228(10) 0.0336(12) -0.0020(10) -0.0109(8) -0.0039(9)
C8 0.0164(13) 0.0167(12) 0.0186(13) -0.0008(10) -0.0013(15) 0.0032(14)
C3 0.0163(14) 0.0186(14) 0.0258(14) 0.0006(12) 0.0016(11) 0.0025(11)
C1 0.0219(13) 0.0109(12) 0.0230(14) -0.0011(11) -0.0034(13) 0.0019(10)
C9 0.0171(15) 0.0188(15) 0.0172(16) 0.0010(12) -0.0046(12) 0.0003(11)
C5 0.0162(12) 0.0174(13) 0.0184(16) -0.0034(12) 0.0010(11) 0.0003(11)
C7 0.0181(14) 0.0138(14) 0.0192(15) -0.0031(12) -0.0037(12) 0.0013(12)
C4 0.0128(13) 0.0152(14) 0.0186(15) 0.0012(11) -0.0018(12) 0.0031(12)
C2 0.0118(12) 0.0149(12) 0.0155(12) -0.0003(10) -0.0015(11) 0.0009(11)

loop_
_atom_type_symbol
_atom_type_description
_atom_type_scat_dispersion_real
_atom_type_scat_dispersion_imag
_atom_type_scat_source
C C 0.0033 0.0016 'International Tables Vol C Tables 4.2.6.8 and 6.1.1.4'
H H 0.0000 0.0000 'International Tables Vol C Tables 4.2.6.8 and 6.1.1.4'
O O 0.0106 0.0060 'International Tables Vol C Tables 4.2.6.8 and 6.1.1.4'
F F 0.0171 0.0103 'International Tables Vol C Tables 4.2.6.8 and 6.1.1.4'
Br Br -0.2901 2.4595 'International Tables Vol C Tables 4.2.6.8 and 6.1.1.4'

loop_
_geom_angle_atom_site_label_1
_geom_angle_atom_site_label_2
_geom_angle_atom_site_label_3
_geom_angle
C7 C6 C5 103.5(2)
C7 C6 Br1 111.23(18)
C5 C6 Br1 110.29(17)
C7 C6 H6 114.4(15)
C5 C6 H6 112.9(15)
Br1 C6 H6 104.7(14)
C1 O2 C5 109.31(19)
C7 C8 C2 103.2(2)
C7 C8 H8 107.2(17)
C2 C8 H8 110.8(15)
C7 C8 H2B 115.3(16)
C2 C8 H2B 114.3(16)
H8 C8 H2B 106(2)
F3 C3 F2 106.7(2)
F3 C3 F1 106.6(2)
F2 C3 F1 106.3(2)
F3 C3 C2 113.2(2)
F2 C3 C2 112.4(2)
F1 C3 C2 111.2(2)
O1 C1 O2 122.7(3)
O1 C1 C2 128.8(3)
O2 C1 C2 108.5(2)
C4 C9 C7 95.0(2)
C4 C9 H9 110.8(14)
C7 C9 H9 115.7(14)
C4 C9 H2C 113.3(17)
C7 C9 H2C 114.9(17)
H9 C9 H2C 107(2)
O2 C5 C4 106.8(2)
O2 C5 C6 108.9(2)
C4 C5 C6 103.0(2)
O2 C5 H5 105.0(15)
C4 C5 H5 117.6(16)
C6 C5 H5 115.1(16)
C6 C7 C9 101.8(2)
C6 C7 C8 107.0(2)
C9 C7 C8 101.4(2)
C6 C7 H2 115.9(16)
C9 C7 H2 118.2(17)
C8 C7 H2 110.9(17)
C9 C4 C5 104.3(2)
C9 C4 C2 105.0(2)
C5 C4 C2 97.2(2)
C9 C4 H2A 117.5(17)
C5 C4 H2A 116.9(17)
C2 C4 H2A 113.5(17)
C3 C2 C1 112.0(2)
C3 C2 C4 115.0(2)
C1 C2 C4 104.1(2)
C3 C2 C8 113.5(2)
C1 C2 C8 109.58(19)
C4 C2 C8 101.9(2)

loop_
_geom_bond_atom_site_label_1
_geom_bond_atom_site_label_2
_geom_bond_distance
Br1 C6 1.971(2)
F1 C3 1.345(3)
F2 C3 1.345(3)
F3 C3 1.341(3)
C6 C7 1.523(4)
C6 C5 1.543(4)
C6 H6 0.95(2)
O2 C1 1.354(3)
O2 C5 1.460(3)
O1 C1 1.200(3)
C8 C7 1.541(4)
C8 C2 1.571(3)
C8 H8 0.93(3)
C8 H2B 0.90(2)
C3 C2 1.499(4)
C1 C2 1.520(4)
C9 C4 1.521(4)
C9 C7 1.533(4)
C9 H9 1.04(3)
C9 H2C 0.93(3)
C5 C4 1.540(4)
C5 H5 0.93(2)
C7 H2 0.94(3)
C4 C2 1.552(4)
C4 H2A 0.94(3)

loop_
_geom_torsion_atom_site_label_1
_geom_torsion_atom_site_label_2
_geom_torsion_atom_site_label_3
_geom_torsion_atom_site_label_4
_geom_torsion
C5 O2 C1 O1 179.1(2)
C5 O2 C1 C2 1.3(2)
C1 O2 C5 C4 22.5(3)
C1 O2 C5 C6 -88.0(2)
C7 C6 C5 O2 106.0(2)
Br1 C6 C5 O2 -134.96(18)
C7 C6 C5 C4 -7.2(2)
Br1 C6 C5 C4 111.9(2)
C5 C6 C7 C9 39.3(2)
Br1 C6 C7 C9 -79.2(2)
C5 C6 C7 C8 -66.8(2)
Br1 C6 C7 C8 174.83(16)
C4 C9 C7 C6 -54.7(2)
C4 C9 C7 C8 55.6(2)
C2 C8 C7 C6 66.1(2)
C2 C8 C7 C9 -40.2(3)
C7 C9 C4 C5 50.4(2)
C7 C9 C4 C2 -51.3(2)
O2 C5 C4 C9 -142.3(2)
C6 C5 C4 C9 -27.7(2)
O2 C5 C4 C2 -34.8(2)
C6 C5 C4 C2 79.9(2)
F3 C3 C2 C1 -68.9(3)
F2 C3 C2 C1 52.1(3)
F1 C3 C2 C1 171.2(2)
F3 C3 C2 C4 172.5(2)
F2 C3 C2 C4 -66.5(3)
F1 C3 C2 C4 52.6(3)
F3 C3 C2 C8 55.8(3)
F2 C3 C2 C8 176.8(2)
F1 C3 C2 C8 -64.1(3)
O1 C1 C2 C3 33.3(3)
O2 C1 C2 C3 -149.0(2)
O1 C1 C2 C4 158.2(3)
O2 C1 C2 C4 -24.2(2)
O1 C1 C2 C8 -93.5(3)
O2 C1 C2 C8 84.1(2)
C9 C4 C2 C3 -95.7(3)
C5 C4 C2 C3 157.3(2)
C9 C4 C2 C1 141.4(2)
C5 C4 C2 C1 34.4(2)
C9 C4 C2 C8 27.4(2)
C5 C4 C2 C8 -79.5(2)
C7 C8 C2 C3 132.1(2)
C7 C8 C2 C1 -101.9(2)
C7 C8 C2 C4 7.9(2)
